data_1557279
loop_
_publ_author_name
'Wang, Hui-Feng'
'Ma, Xiong-Feng'
'Zhu, Zhong-Hong'
'Zou, Hua-Hong'
'Liang, Fu-Pei'

_publ_section_title
;
 Regulation of the Metal Center and Coordinating Anion of Mononuclear
 Ln(III) Complexes to Promote an Efficient Luminescence Response to
 Various Organic Solvents
;
_journal_name_full Langmuir
_journal_paper_doi 10.1021/acs.langmuir.9b02990
_journal_year 2020
_chemical_formula_moiety 'C24 H20 Dy N9 O9'
_chemical_formula_sum 'C24 H20 Dy N9 O9'
_chemical_formula_weight 740.99
_space_group_crystal_system monoclinic
_space_group_IT_number 14
_space_group_name_Hall '-P 2yn'
_space_group_name_H-M_alt 'P 1 21/n 1'
_atom_sites_solution_hydrogens geom
_atom_sites_solution_primary direct
_atom_sites_solution_secondary difmap
_audit_creation_date 2019-06-12
_audit_creation_method
;
Olex2 1.2
(compiled 2018.05.29 svn.r3508 for OlexSys, GUI svn.r5506)
;
_cell_angle_alpha 90.00
_cell_angle_beta 111.576(6)
_cell_angle_gamma 90.00
_cell_formula_units_Z 4
_cell_length_a 16.4862(8)
_cell_length_b 10.4198(5)
_cell_length_c 18.1346(9)
_cell_measurement_reflns_used 3643
_cell_measurement_temperature 293(2)
_cell_measurement_theta_max 22.7490
_cell_measurement_theta_min 3.7000
_cell_volume 2896.9(3)
_computing_cell_refinement 'CrysAlisPro 1.171.38.43 (Rigaku OD, 2015)'
_computing_data_collection 'CrysAlisPro 1.171.38.43 (Rigaku OD, 2015)'
_computing_data_reduction 'CrysAlisPro 1.171.38.43 (Rigaku OD, 2015)'
_computing_molecular_graphics 'Olex2 (Dolomanov et al., 2009)'
_computing_publication_material 'Olex2 (Dolomanov et al., 2009)'
_computing_structure_refinement 'XL (Sheldrick, 2008)'
_computing_structure_solution 'SHELXS-97 (Sheldrick, 1990)'
_diffrn_ambient_temperature 293(2)
_diffrn_detector 'CCD plate'
_diffrn_detector_area_resol_mean 15.9784
_diffrn_detector_type Eos
_diffrn_measured_fraction_theta_full 0.998
_diffrn_measured_fraction_theta_max 0.998
_diffrn_measurement_details
;
List of Runs (angles in degrees, time in seconds):

  # Type    Start    End  Width  t~exp~   \w     \q     \k     \f   Frames
--------------------------------------------------------------------------
  1  \w     35.00  94.00   1.00   20.00    --   17.61 178.00 120.00   59
  2  \w     35.00  94.00   1.00   20.00    --   17.61 178.00  30.00   59
  3  \w    -51.00  38.00   1.00   20.00    --   17.61 -57.00  90.00   89
  4  \w    -50.00  50.00   1.00   20.00    --  -19.80  77.00 150.00  100
  5  \w    -12.00  76.00   1.00   20.00    --   17.61  77.00-150.00   88
;
_diffrn_measurement_device 'four-circle diffractometer'
_diffrn_measurement_device_type 'SuperNova, Single source at offset, Eos'
_diffrn_measurement_method '\w scans'
_diffrn_orient_matrix_type 'CrysAlisPro convention (1999,Acta A55,543-557)'
_diffrn_orient_matrix_UB_11 0.0273901000
_diffrn_orient_matrix_UB_12 -0.0526181000
_diffrn_orient_matrix_UB_13 0.0179102000
_diffrn_orient_matrix_UB_21 0.0078467000
_diffrn_orient_matrix_UB_22 -0.0102241000
_diffrn_orient_matrix_UB_23 -0.0354896000
_diffrn_orient_matrix_UB_31 0.0364448000
_diffrn_orient_matrix_UB_32 0.0419050000
_diffrn_orient_matrix_UB_33 0.0137623000
_diffrn_radiation_monochromator mirror
_diffrn_radiation_probe x-ray
_diffrn_radiation_type MoK\a
_diffrn_radiation_wavelength 0.71073
_diffrn_reflns_av_R_equivalents 0.0693
_diffrn_reflns_av_unetI/netI 0.1131
_diffrn_reflns_limit_h_max 19
_diffrn_reflns_limit_h_min -16
_diffrn_reflns_limit_k_max 12
_diffrn_reflns_limit_k_min -12
_diffrn_reflns_limit_l_max 21
_diffrn_reflns_limit_l_min -21
_diffrn_reflns_number 19201
_diffrn_reflns_theta_full 25.50
_diffrn_reflns_theta_max 25.50
_diffrn_reflns_theta_min 3.37
_diffrn_source 'micro-focus sealed X-ray tube'
_diffrn_source_type 'SuperNova (Mo) X-ray Source'
_exptl_absorpt_coefficient_mu 2.645
_exptl_absorpt_correction_T_max 1.00000
_exptl_absorpt_correction_T_min 0.78492
_exptl_absorpt_correction_type multi-scan
_exptl_absorpt_process_details
;
CrysAlisPro 1.171.38.43 (Rigaku Oxford Diffraction, 2015)
Empirical absorption correction using spherical harmonics,
 implemented in SCALE3 ABSPACK scaling algorithm.
;
_exptl_crystal_density_diffrn 1.699
_exptl_crystal_density_method 'not measured'
_exptl_crystal_description block
_exptl_crystal_F_000 1460
_refine_diff_density_max 1.530
_refine_diff_density_min -0.999
_refine_diff_density_rms 0.137
_refine_ls_extinction_method none
_refine_ls_goodness_of_fit_ref 1.019
_refine_ls_hydrogen_treatment constr
_refine_ls_matrix_type full
_refine_ls_number_parameters 417
_refine_ls_number_reflns 5377
_refine_ls_number_restraints 302
_refine_ls_restrained_S_all 1.015
_refine_ls_R_factor_all 0.1169
_refine_ls_R_factor_gt 0.0692
_refine_ls_shift/su_max 0.001
_refine_ls_shift/su_mean 0.000
_refine_ls_structure_factor_coef Fsqd
_refine_ls_weighting_details 'calc w=1/[\s^2^(Fo^2^)+(0.0845P)^2^+0.0000P] where P=(Fo^2^+2Fc^2^)/3'
_refine_ls_weighting_scheme calc
_refine_ls_wR_factor_gt 0.1660
_refine_ls_wR_factor_ref 0.2035
_reflns_number_gt 2934
_reflns_number_total 5377
_reflns_threshold_expression >2sigma(I)
_cod_data_source_file la9b02990_si_002.cif
_cod_data_source_block 1
_cod_original_cell_volume 2897.0(2)
_cod_database_code 1557279
_reflns_odcompleteness_completeness 99.70
_reflns_odcompleteness_iscentric 1
_reflns_odcompleteness_theta 26.32
_olex2_refinement_description
;
1. Fixed Uiso
 At 1.2 times of:
  All C(H) groups
 At 1.5 times of:
  All C(H,H,H) groups
2. Rigid bond restraints
 Dy1, N3
 with sigma for 1-2 distances of 0.002 and sigma for 1-3 distances of 0.001
 Dy1, N4
 with sigma for 1-2 distances of 0.002 and sigma for 1-3 distances of 0.001
3. Uiso/Uaniso restraints and constraints
All non-hydrogen atoms have similar U: within 2A with sigma of 0.001 and sigma
for terminal atoms of 0.002
4. Others
 Fixed Sof: C12(0.5) C11(0.5) H11(0.5) C13(0.5) C2AA(0.5) H2AA(0.5) C0AA(0.5)
 H0AA(0.5) C1AA(0.5) H1AA(0.5)
5.a Ternary CH refined with riding coordinates:
 C15(H15), C14(H14), C11(H11), C2AA(H2AA), C0AA(H0AA), C1AA(H1AA)
5.b Aromatic/amide H refined with riding coordinates:
 C6(H6), C16(H16), C9(H9), C5(H5), C4(H4), C3(H3), C21(H21), C22(H22),
 C20(H20), C23(H23)
5.c Idealised Me refined as rotating group:
 C1(H1A,H1B,H1C), C18(H18A,H18B,H18C)
;
_olex2_submission_special_instructions 'No special instructions were received'
_oxdiff_exptl_absorpt_empirical_details
;
Empirical correction (ABSPACK) includes:
- Absorption correction using spherical harmonics
- Frame scaling
;
_oxdiff_exptl_absorpt_empirical_full_max 1.323
_oxdiff_exptl_absorpt_empirical_full_min 0.844

loop_
_space_group_symop_id
_space_group_symop_operation_xyz
1 'x, y, z'
2 '-x+1/2, y+1/2, -z+1/2'
3 '-x, -y, -z'
4 'x-1/2, -y-1/2, z-1/2'

loop_
_atom_site_label
_atom_site_type_symbol
_atom_site_fract_x
_atom_site_fract_y
_atom_site_fract_z
_atom_site_U_iso_or_equiv
_atom_site_adp_type
_atom_site_occupancy
_atom_site_calc_flag
_atom_site_refinement_flags_posn
_atom_site_refinement_flags_adp
Dy1 Dy 0.72063(3) 0.21816(5) 0.95167(3) 0.0593(3) Uani 1 d . U
O2 O 0.7083(5) 0.3173(8) 0.8243(5) 0.0750(14) Uani 1 d . U
C24 C 0.9480(8) 0.2053(12) 0.9649(8) 0.0761(10) Uani 1 d . U
N4 N 0.7177(6) 0.0183(10) 0.8746(5) 0.0763(9) Uani 1 d . U
N2 N 0.6020(6) 0.3817(10) 0.9209(5) 0.0727(10) Uani 1 d . U
O4 O 0.7244(8) 0.3218(13) 1.0737(7) 0.140(3) Uani 1 d . U
O1 O 0.7802(5) 0.4212(8) 0.9304(4) 0.0746(14) Uani 1 d . U
N7 N 0.7454(6) 0.4178(11) 0.8562(6) 0.0752(13) Uani 1 d . U
O3 O 0.7460(5) 0.5101(8) 0.8149(4) 0.0800(16) Uani 1 d . U
N6 N 0.8634(6) 0.1587(10) 0.9415(5) 0.0753(10) Uani 1 d . U
N8 N 0.8038(11) 0.3144(16) 1.1203(10) 0.141(3) Uani 1 d . U
N1 N 0.4651(6) 0.4451(10) 0.8629(5) 0.0738(10) Uani 1 d . U
O5 O 0.8487(8) 0.2815(13) 1.0866(7) 0.141(3) Uani 1 d . U
O9 O 0.6789(6) -0.0208(10) 1.1113(6) 0.113(2) Uani 1 d . U
N5 N 0.9411(6) 0.0319(10) 0.8919(6) 0.0758(10) Uani 1 d . U
C6 C 0.6543(7) 0.5872(12) 0.9992(7) 0.0730(11) Uani 1 d . U
H6 H 0.7122 0.5624 1.0242 0.088 Uiso 1 calc R .
O8 O 0.7603(7) 0.0445(11) 1.0521(5) 0.1104(19) Uani 1 d . U
C16 C 0.7845(7) -0.0199(12) 0.8630(7) 0.0758(10) Uani 1 d . U
H16 H 0.7835 -0.0929 0.8332 0.091 Uiso 1 calc R .
C9 C 0.5088(8) 0.2310(12) 0.8325(7) 0.0751(10) Uani 1 d . U
H9 H 0.4538 0.2088 0.7968 0.090 Uiso 1 calc R .
C5 C 0.6265(7) 0.7056(12) 1.0137(7) 0.0736(11) Uani 1 d . U
H5 H 0.6659 0.7629 1.0479 0.088 Uiso 1 calc R .
O7 O 0.6311(7) 0.1007(10) 1.0104(6) 0.1100(19) Uani 1 d . U
C7 C 0.5942(7) 0.5056(13) 0.9466(7) 0.0727(10) Uani 1 d . U
N9 N 0.6869(10) 0.0380(14) 1.0584(8) 0.1102(19) Uani 1 d . U
C19 C 0.9958(8) 0.1236(12) 0.9327(7) 0.0762(10) Uani 1 d . U
N3 N 0.5714(6) 0.1564(10) 0.8474(6) 0.0766(10) Uani 1 d . U
C8 C 0.5235(7) 0.3490(13) 0.8710(7) 0.0737(9) Uani 1 d . U
C17 C 0.8629(7) 0.0560(12) 0.8986(7) 0.0754(10) Uani 1 d . U
C4 C 0.5404(8) 0.7386(12) 0.9775(7) 0.0737(11) Uani 1 d . U
H4 H 0.5233 0.8185 0.9896 0.088 Uiso 1 calc R .
C3 C 0.4815(7) 0.6678(13) 0.9283(7) 0.0734(11) Uani 1 d . U
H3 H 0.4242 0.6961 0.9052 0.088 Uiso 1 calc R .
C21 C 1.1173(8) 0.2539(12) 0.9947(7) 0.0781(11) Uani 1 d . U
H21 H 1.1757 0.2730 1.0059 0.094 Uiso 1 calc R .
C2 C 0.5067(7) 0.5430(13) 0.9097(7) 0.0732(10) Uani 1 d . U
C22 C 1.0746(7) 0.3287(13) 1.0244(7) 0.0781(11) Uani 1 d . U
H22 H 1.1037 0.3969 1.0563 0.094 Uiso 1 calc R .
C20 C 1.0851(7) 0.1534(13) 0.9501(7) 0.0771(11) Uani 1 d . U
H20 H 1.1194 0.1034 0.9305 0.093 Uiso 1 calc R .
C23 C 0.9848(8) 0.3098(12) 1.0099(7) 0.0774(11) Uani 1 d . U
H23 H 0.9533 0.3649 1.0297 0.093 Uiso 1 calc R .
O6 O 0.8194(7) 0.3443(13) 1.1876(7) 0.144(3) Uani 1 d . U
C1 C 0.3725(6) 0.4424(11) 0.8098(6) 0.0772(16) Uani 1 d . U
H1A H 0.3587 0.5192 0.7784 0.116 Uiso 1 calc GR .
H1B H 0.3364 0.4373 0.8410 0.116 Uiso 1 calc GR .
H1C H 0.3620 0.3690 0.7756 0.116 Uiso 1 calc GR .
C18 C 0.9592(7) -0.0684(12) 0.8441(7) 0.0775(16) Uani 1 d . U
H18A H 0.9459 -0.0374 0.7911 0.116 Uiso 1 calc GR .
H18B H 0.9240 -0.1422 0.8429 0.116 Uiso 1 calc GR .
H18C H 1.0198 -0.0916 0.8668 0.116 Uiso 1 calc GR .
C10 C 0.5623(7) 0.0265(12) 0.8056(7) 0.0783(10) Uani 1 d . U
C15 C 0.6318(7) -0.0562(12) 0.8485(7) 0.0782(10) Uani 1 d . U
H15 H 0.6224 -0.0808 0.8969 0.094 Uiso 1 calc R .
C14 C 0.6331(8) -0.1827(12) 0.8031(8) 0.0793(10) Uani 1 d . U
H14 H 0.6790 -0.2444 0.8308 0.095 Uiso 1 calc R .
C12 C 0.5274(15) -0.089(3) 0.6818(14) 0.0791(11) Uani 0.50 d . U
C11 C 0.4792(15) -0.026(2) 0.7720(13) 0.0788(11) Uani 0.50 d . U
H11 H 0.4254 0.0145 0.7717 0.095 Uiso 0.50 calc R .
C13 C 0.5491(16) -0.234(2) 0.7633(16) 0.0793(11) Uani 0.50 d . U
C2AA C 0.6095(15) -0.182(2) 0.7323(15) 0.0793(11) Uani 0.50 d . U
H2AA H 0.6379 -0.2363 0.7050 0.095 Uiso 0.50 calc R .
C0AA C 0.4848(15) -0.164(3) 0.7314(14) 0.0792(11) Uani 0.50 d . U
H0AA H 0.4293 -0.2064 0.7021 0.095 Uiso 0.50 calc R .
C1AA C 0.5562(14) 0.046(3) 0.7316(14) 0.0788(11) Uani 0.50 d . U
H1AA H 0.5481 0.1308 0.7066 0.095 Uiso 0.50 calc R .

loop_
_atom_site_aniso_label
_atom_site_aniso_U_11
_atom_site_aniso_U_22
_atom_site_aniso_U_33
_atom_site_aniso_U_23
_atom_site_aniso_U_13
_atom_site_aniso_U_12
Dy1 0.0449(4) 0.0594(4) 0.0660(4) -0.0023(3) 0.0114(3) 0.0096(2)
O2 0.070(3) 0.079(4) 0.076(3) -0.003(3) 0.027(2) 0.000(3)
C24 0.0609(18) 0.075(2) 0.084(2) 0.0036(16) 0.0168(17) 0.0102(17)
N4 0.0626(16) 0.0720(18) 0.0836(19) -0.0045(14) 0.0141(15) 0.0097(16)
N2 0.0575(17) 0.076(2) 0.082(2) 0.0056(17) 0.0222(16) 0.0102(17)
O4 0.121(5) 0.171(6) 0.108(5) -0.051(5) 0.018(4) 0.011(5)
O1 0.069(3) 0.079(4) 0.076(3) -0.003(3) 0.027(3) 0.000(3)
N7 0.070(3) 0.079(3) 0.076(3) -0.003(3) 0.027(2) 0.000(3)
O3 0.076(3) 0.081(4) 0.080(3) -0.001(3) 0.026(3) -0.002(3)
N6 0.0605(18) 0.074(2) 0.083(2) 0.0025(16) 0.0167(17) 0.0103(17)
N8 0.121(5) 0.171(6) 0.108(5) -0.050(4) 0.018(4) 0.011(5)
N1 0.0580(17) 0.077(2) 0.083(2) 0.0063(17) 0.0215(15) 0.0104(16)
O5 0.121(5) 0.172(6) 0.109(5) -0.050(5) 0.018(4) 0.011(5)
O9 0.131(5) 0.098(4) 0.112(5) 0.022(3) 0.048(4) 0.020(4)
N5 0.0615(18) 0.074(2) 0.084(2) 0.0027(16) 0.0172(16) 0.0111(17)
C6 0.0586(19) 0.076(2) 0.083(2) 0.0069(18) 0.0244(17) 0.0105(18)
O8 0.126(5) 0.097(4) 0.112(4) 0.023(3) 0.048(4) 0.023(4)
C16 0.0619(17) 0.0725(19) 0.0832(19) -0.0017(15) 0.0152(16) 0.0100(16)
C9 0.0584(16) 0.075(2) 0.0834(19) 0.0013(16) 0.0166(15) 0.0085(16)
C5 0.0593(19) 0.077(2) 0.083(2) 0.0068(19) 0.0245(18) 0.0104(19)
O7 0.126(5) 0.097(4) 0.111(4) 0.023(3) 0.048(4) 0.022(4)
C7 0.0580(17) 0.076(2) 0.082(2) 0.0067(17) 0.0236(16) 0.0106(17)
N9 0.127(5) 0.097(4) 0.111(4) 0.023(3) 0.048(4) 0.022(4)
C19 0.0612(18) 0.075(2) 0.084(2) 0.0039(16) 0.0170(17) 0.0106(17)
N3 0.0595(15) 0.0750(19) 0.0842(19) -0.0017(15) 0.0135(14) 0.0074(15)
C8 0.0577(16) 0.076(2) 0.0826(19) 0.0045(16) 0.0202(15) 0.0097(16)
C17 0.0611(17) 0.0734(19) 0.083(2) 0.0011(15) 0.0165(16) 0.0105(16)
C4 0.0595(19) 0.077(2) 0.083(2) 0.0072(19) 0.0245(18) 0.0105(19)
C3 0.0589(19) 0.077(2) 0.083(2) 0.0073(18) 0.0244(17) 0.0107(18)
C21 0.062(2) 0.076(2) 0.086(2) 0.0051(18) 0.0161(19) 0.0098(19)
C2 0.0581(17) 0.076(2) 0.083(2) 0.0069(17) 0.0233(16) 0.0107(17)
C22 0.062(2) 0.076(2) 0.086(2) 0.0046(18) 0.0158(19) 0.0095(19)
C20 0.0615(19) 0.076(2) 0.085(2) 0.0050(18) 0.0166(18) 0.0104(18)
C23 0.0616(19) 0.076(2) 0.086(2) 0.0041(18) 0.0162(18) 0.0097(18)
O6 0.125(5) 0.174(6) 0.109(5) -0.048(5) 0.016(4) 0.011(5)
C1 0.060(3) 0.080(3) 0.085(3) 0.007(2) 0.020(2) 0.011(2)
C18 0.065(3) 0.076(3) 0.084(3) 0.003(2) 0.019(2) 0.014(2)
C10 0.0625(16) 0.0746(19) 0.0854(19) -0.0036(15) 0.0126(15) 0.0078(15)
C15 0.0633(16) 0.0738(18) 0.0852(19) -0.0043(14) 0.0127(15) 0.0085(15)
C14 0.0642(17) 0.075(2) 0.086(2) -0.0043(16) 0.0120(16) 0.0081(17)
C12 0.0637(17) 0.075(2) 0.086(2) -0.0040(17) 0.0123(16) 0.0077(17)
C11 0.0631(17) 0.075(2) 0.086(2) -0.0039(16) 0.0124(16) 0.0077(17)
C13 0.0640(18) 0.075(2) 0.086(2) -0.0041(17) 0.0122(17) 0.0078(17)
C2AA 0.0641(18) 0.075(2) 0.086(2) -0.0042(17) 0.0123(17) 0.0079(17)
C0AA 0.0637(17) 0.075(2) 0.086(2) -0.0041(17) 0.0123(16) 0.0076(17)
C1AA 0.0632(17) 0.075(2) 0.086(2) -0.0039(16) 0.0125(16) 0.0078(17)

loop_
_atom_type_symbol
_atom_type_description
_atom_type_scat_dispersion_real
_atom_type_scat_dispersion_imag
_atom_type_scat_source
C C 0.0033 0.0016 'International Tables Vol C Tables 4.2.6.8 and 6.1.1.4'
H H 0.0000 0.0000 'International Tables Vol C Tables 4.2.6.8 and 6.1.1.4'
Dy Dy -0.1892 4.4098 'International Tables Vol C Tables 4.2.6.8 and 6.1.1.4'
N N 0.0061 0.0033 'International Tables Vol C Tables 4.2.6.8 and 6.1.1.4'
O O 0.0106 0.0060 'International Tables Vol C Tables 4.2.6.8 and 6.1.1.4'

loop_
_geom_angle_atom_site_label_1
_geom_angle_atom_site_label_2
_geom_angle_atom_site_label_3
_geom_angle
O2 Dy1 N4 81.2(3)
O2 Dy1 N2 73.6(3)
O2 Dy1 N7 26.0(3)
O2 Dy1 N6 77.9(3)
O2 Dy1 O5 121.4(4)
O2 Dy1 O8 154.3(3)
O2 Dy1 N9 158.0(3)
O2 Dy1 N3 71.9(3)
N4 Dy1 N7 104.4(3)
N4 Dy1 N6 65.0(3)
N4 Dy1 O5 124.5(3)
N4 Dy1 N9 82.2(4)
N4 Dy1 N3 64.2(3)
N2 Dy1 N4 126.3(3)
N2 Dy1 N7 68.9(3)
N2 Dy1 N6 146.3(3)
N2 Dy1 O5 109.1(4)
N2 Dy1 N9 105.4(4)
N2 Dy1 N3 63.1(3)
O4 Dy1 O2 128.9(4)
O4 Dy1 N4 149.8(4)
O4 Dy1 N2 70.0(4)
O4 Dy1 N7 105.5(4)
O4 Dy1 N6 117.7(4)
O4 Dy1 O5 46.4(4)
O4 Dy1 O8 75.2(4)
O4 Dy1 N9 68.2(4)
O4 Dy1 N3 118.4(4)
O1 Dy1 O2 52.0(3)
O1 Dy1 N4 124.4(3)
O1 Dy1 N2 72.4(3)
O1 Dy1 O4 83.2(4)
O1 Dy1 N7 26.2(2)
O1 Dy1 N6 76.0(3)
O1 Dy1 O5 72.4(4)
O1 Dy1 O8 137.9(3)
O1 Dy1 O7 148.5(3)
O1 Dy1 N9 149.5(3)
O1 Dy1 N3 115.8(3)
N7 Dy1 N9 173.0(4)
N6 Dy1 N7 77.6(3)
N6 Dy1 O5 71.3(4)
N6 Dy1 N9 107.8(4)
N6 Dy1 N3 123.7(3)
O5 Dy1 N7 97.8(4)
O5 Dy1 N9 80.1(4)
O8 Dy1 N4 75.4(3)
O8 Dy1 N2 129.5(3)
O8 Dy1 N7 158.0(3)
O8 Dy1 N6 82.7(3)
O8 Dy1 O5 66.4(4)
O8 Dy1 N9 25.7(3)
O8 Dy1 N3 106.3(3)
O7 Dy1 O2 139.7(3)
O7 Dy1 N4 86.3(4)
O7 Dy1 N2 83.7(3)
O7 Dy1 O4 69.2(4)
O7 Dy1 N7 151.8(3)
O7 Dy1 N6 130.0(3)
O7 Dy1 O5 97.2(4)
O7 Dy1 O8 49.7(3)
O7 Dy1 N9 24.2(3)
O7 Dy1 N3 68.1(3)
N3 Dy1 N7 92.8(3)
N3 Dy1 O5 163.5(4)
N3 Dy1 N9 87.8(4)
N7 O2 Dy1 93.4(7)
N6 C24 C19 108.1(11)
C23 C24 N6 129.7(13)
C23 C24 C19 122.2(12)
C16 N4 Dy1 121.3(9)
C16 N4 C15 123.7(11)
C15 N4 Dy1 114.9(7)
C7 N2 Dy1 135.9(7)
C8 N2 Dy1 117.8(8)
C8 N2 C7 106.3(10)
N8 O4 Dy1 104.6(11)
N7 O1 Dy1 95.4(7)
O2 N7 Dy1 60.6(6)
O2 N7 O1 118.4(11)
O1 N7 Dy1 58.4(6)
O3 N7 Dy1 171.6(8)
O3 N7 O2 119.4(11)
O3 N7 O1 122.2(11)
C24 N6 Dy1 139.2(9)
C17 N6 Dy1 116.2(8)
C17 N6 C24 104.6(10)
O5 N8 O4 111.3(17)
O5 N8 O6 132.2(18)
O6 N8 O4 116.5(17)
C8 N1 C1 125.4(10)
C2 N1 C8 108.3(10)
C2 N1 C1 126.3(10)
N8 O5 Dy1 96.5(11)
C19 N5 C17 106.7(11)
C19 N5 C18 126.8(10)
C17 N5 C18 126.3(10)
C5 C6 C7 118.6(11)
N9 O8 Dy1 95.9(9)
N4 C16 C17 116.3(12)
N3 C9 C8 117.9(12)
C4 C5 C6 119.5(12)
N9 O7 Dy1 99.4(10)
N2 C7 C2 107.6(10)
C6 C7 N2 131.9(10)
C6 C7 C2 120.4(12)
O9 N9 Dy1 169.2(11)
O9 N9 O8 119.8(15)
O9 N9 O7 125.8(16)
O8 N9 Dy1 58.4(8)
O7 N9 Dy1 56.4(9)
O7 N9 O8 114.2(15)
N5 C19 C24 107.1(11)
N5 C19 C20 135.4(12)
C20 C19 C24 117.5(12)
C9 N3 Dy1 119.8(9)
C9 N3 C10 121.6(10)
C10 N3 Dy1 118.6(7)
N2 C8 N1 111.1(11)
N2 C8 C9 121.1(11)
N1 C8 C9 127.7(11)
N6 C17 N5 113.6(11)
N6 C17 C16 121.1(11)
N5 C17 C16 125.4(12)
C3 C4 C5 125.0(13)
C4 C3 C2 118.2(11)
C22 C21 C20 125.5(14)
N1 C2 C7 106.6(11)
N1 C2 C3 135.2(11)
C7 C2 C3 118.2(11)
C21 C22 C23 122.0(13)
C21 C20 C19 117.6(13)
C24 C23 C22 115.2(12)
C15 C10 N3 110.7(9)
C11 C10 N3 117.7(14)
C11 C10 C15 118.0(15)
C1AA C10 N3 108.9(15)
C1AA C10 C15 113.3(15)
C1AA C10 C11 85.5(15)
N4 C15 C14 113.7(10)
C10 C15 N4 109.4(11)
C10 C15 C14 112.9(10)
C13 C14 C15 113.0(14)
C2AA C14 C15 119.7(16)
C2AA C14 C13 65.5(16)
C2AA C12 C1AA 100.6(16)
C0AA C12 C2AA 80.5(17)
C0AA C12 C1AA 102(2)
C10 C11 C0AA 109.4(19)
C10 C11 C1AA 45.7(11)
C0AA C11 C1AA 90.9(18)
C14 C13 C2AA 50.0(14)
C0AA C13 C14 121(3)
C0AA C13 C2AA 101(3)
C14 C2AA C12 119(2)
C14 C2AA C13 64.5(18)
C13 C2AA C12 83.9(19)
C12 C0AA C11 86.1(19)
C13 C0AA C12 94(2)
C13 C0AA C11 119(2)
C10 C1AA C12 109(2)
C10 C1AA C11 48.8(12)
C12 C1AA C11 76.7(16)

loop_
_geom_bond_atom_site_label_1
_geom_bond_atom_site_label_2
_geom_bond_distance
Dy1 O2 2.470(8)
Dy1 N4 2.498(10)
Dy1 N2 2.498(9)
Dy1 O4 2.443(11)
Dy1 O1 2.422(8)
Dy1 N7 2.831(12)
Dy1 N6 2.506(9)
Dy1 O5 2.661(11)
Dy1 O8 2.478(10)
Dy1 O7 2.443(10)
Dy1 N9 2.893(15)
Dy1 N3 2.572(9)
O2 N7 1.243(12)
C24 N6 1.388(14)
C24 C19 1.423(16)
C24 C23 1.362(16)
N4 C16 1.259(13)
N4 C15 1.529(14)
N2 C7 1.394(15)
N2 C8 1.322(13)
O4 N8 1.273(16)
O1 N7 1.255(11)
N7 O3 1.221(12)
N6 C17 1.321(14)
N8 O5 1.172(17)
N8 O6 1.192(17)
N1 C8 1.359(14)
N1 C2 1.343(14)
N1 C1 1.476(12)
O9 N9 1.187(15)
N5 C19 1.334(14)
N5 C17 1.363(13)
N5 C18 1.457(14)
C6 C5 1.374(15)
C6 C7 1.386(15)
O8 N9 1.259(15)
C16 C17 1.449(15)
C9 N3 1.240(14)
C9 C8 1.390(17)
C5 C4 1.371(15)
O7 N9 1.201(14)
C7 C2 1.404(14)
C19 C20 1.422(15)
N3 C10 1.532(15)
C4 C3 1.283(15)
C3 C2 1.442(16)
C21 C22 1.293(16)
C21 C20 1.310(16)
C22 C23 1.419(15)
C10 C15 1.416(14)
C10 C11 1.39(2)
C10 C1AA 1.32(3)
C15 C14 1.559(16)
C14 C13 1.41(3)
C14 C2AA 1.20(3)
C12 C2AA 1.64(3)
C12 C0AA 1.54(3)
C12 C1AA 1.64(3)
C11 C0AA 1.63(3)
C11 C1AA 1.84(4)
C13 C2AA 1.42(4)
C13 C0AA 1.24(3)
